data_2227841
loop_
_publ_author_name
'Trzybi\'nski, Damian'
'Krzymi\'nski, Karol'
'B\/la\.zejowski, Jerzy'

_publ_section_title
;
 9-(4-Fluorophenoxycarbonyl)-10-methylacridinium
 trifluoromethanesulfonate
;
_journal_coeditor_code NG5037
_journal_issue 11
_journal_name_full 'Acta Crystallographica Section E'
_journal_page_first o2769
_journal_page_last o2770
_journal_paper_doi 10.1107/S1600536810039231
_journal_volume 66
_journal_year 2010
_chemical_formula_iupac 'C21 H15 F N O2 +, C F3 S O3 -'
_chemical_formula_moiety 'C21 H15 N O2 F +, C F3 O3 S -'
_chemical_formula_sum 'C22 H15 F4 N O5 S'
_chemical_formula_weight 481.41
_chemical_name_systematic
;
9-(4-Fluorophenoxycarbonyl)-10-methylacridinium trifluoromethanesulfonate
;
_space_group_IT_number 15
_symmetry_cell_setting monoclinic
_symmetry_space_group_name_Hall '-C 2yc'
_symmetry_space_group_name_H-M 'C 1 2/c 1'
_atom_sites_solution_hydrogens geom
_atom_sites_solution_primary direct
_atom_sites_solution_secondary difmap
_cell_angle_alpha 90.00
_cell_angle_beta 100.893(15)
_cell_angle_gamma 90.00
_cell_formula_units_Z 8
_cell_length_a 20.854(3)
_cell_length_b 7.8092(12)
_cell_length_c 25.690(4)
_cell_measurement_reflns_used 3994
_cell_measurement_temperature 295(2)
_cell_measurement_theta_max 24.9205
_cell_measurement_theta_min 2.9467
_cell_volume 4108.3(11)
_computing_cell_refinement '<i>CrysAlis RED</i> (Oxford Diffraction, 2008)'
_computing_data_collection '<i>CrysAlis CCD</i> (Oxford Diffraction, 2008)'
_computing_data_reduction '<i>CrysAlis RED</i> (Oxford Diffraction, 2008)'
_computing_molecular_graphics '<i>ORTEP-3</i> (Farrugia, 1997)'
_computing_publication_material '<i>SHELXL97</i> (Sheldrick, 2008) and <i>PLATON</i> (Spek, 2009)'
_computing_structure_refinement '<i>SHELXL97</i> (Sheldrick, 2008)'
_computing_structure_solution '<i>SHELXS97</i> (Sheldrick, 2008)'
_diffrn_ambient_temperature 295(2)
_diffrn_detector_area_resol_mean 10.4002
_diffrn_measured_fraction_theta_full 0.997
_diffrn_measured_fraction_theta_max 0.997
_diffrn_measurement_device_type 'Oxford Diffraction Gemini R Ultra Ruby CCD'
_diffrn_measurement_method \w
_diffrn_radiation_monochromator graphite
_diffrn_radiation_source 'Enhanced (Mo) X-ray Source'
_diffrn_radiation_type MoK\a
_diffrn_radiation_wavelength 0.71073
_diffrn_reflns_av_R_equivalents 0.0448
_diffrn_reflns_av_sigmaI/netI 0.0483
_diffrn_reflns_limit_h_max 24
_diffrn_reflns_limit_h_min -23
_diffrn_reflns_limit_k_max 9
_diffrn_reflns_limit_k_min -9
_diffrn_reflns_limit_l_max 30
_diffrn_reflns_limit_l_min -30
_diffrn_reflns_number 15588
_diffrn_reflns_theta_full 25.05
_diffrn_reflns_theta_max 25.05
_diffrn_reflns_theta_min 3.13
_exptl_absorpt_coefficient_mu 0.230
_exptl_absorpt_correction_T_max 0.98500
_exptl_absorpt_correction_T_min 0.67547
_exptl_absorpt_correction_type multi-scan
_exptl_absorpt_process_details
;
(<i>CrysAlis RED</i>; Oxford Diffraction, 2008)
;
_exptl_crystal_colour yellow
_exptl_crystal_density_diffrn 1.557
_exptl_crystal_density_method 'not measured'
_exptl_crystal_description plate
_exptl_crystal_F_000 1968
_exptl_crystal_size_max 0.38
_exptl_crystal_size_mid 0.29
_exptl_crystal_size_min 0.05
_refine_diff_density_max 0.174
_refine_diff_density_min -0.251
_refine_ls_extinction_method none
_refine_ls_goodness_of_fit_ref 0.911
_refine_ls_hydrogen_treatment constr
_refine_ls_matrix_type full
_refine_ls_number_parameters 299
_refine_ls_number_reflns 3634
_refine_ls_number_restraints 0
_refine_ls_restrained_S_all 0.911
_refine_ls_R_factor_all 0.0915
_refine_ls_R_factor_gt 0.0422
_refine_ls_shift/su_max 0.000
_refine_ls_shift/su_mean 0.000
_refine_ls_structure_factor_coef Fsqd
_refine_ls_weighting_details 'calc w=1/[\s^2^(Fo^2^)+(0.0680P)^2^+0.0000P] where P=(Fo^2^+2Fc^2^)/3'
_refine_ls_weighting_scheme calc
_refine_ls_wR_factor_gt 0.1045
_refine_ls_wR_factor_ref 0.1168
_reflns_number_gt 1978
_reflns_number_total 3634
_reflns_threshold_expression I>2\s(I)
_cod_data_source_file ng5037.cif
_cod_data_source_block I
_cod_original_cell_volume 4108.2(11)
_cod_original_sg_symbol_H-M 'C 2/c'
_cod_database_code 2227841
_cod_database_fobs_code 2227841

loop_
_symmetry_equiv_pos_as_xyz
'x, y, z'
'-x, y, -z+1/2'
'-x, -y, -z'
'x, -y, z+1/2'
'1/2+x, 1/2+y, z'
'1/2-x, 1/2+y, 1/2-z'
'-x+1/2, -y+1/2, -z'
'x+1/2, -y+1/2, z+1/2'

loop_
_atom_site_type_symbol
_atom_site_label
_atom_site_fract_x
_atom_site_fract_y
_atom_site_fract_z
_atom_site_U_iso_or_equiv
_atom_site_adp_type
_atom_site_calc_flag
_atom_site_refinement_flags
_atom_site_occupancy
_atom_site_disorder_assembly
_atom_site_disorder_group
C C1 0.03283(13) 0.1193(3) 0.11048(10) 0.0600(7) Uani d . 1 . .
H H1 0.0011 0.1023 0.0802 0.072 Uiso calc R 1 . .
C C2 0.02112(15) 0.0689(4) 0.15766(12) 0.0797(9) Uani d . 1 . .
H H2 -0.0186 0.0186 0.1602 0.096 Uiso calc R 1 . .
C C3 0.06910(18) 0.0924(5) 0.20305(12) 0.0860(10) Uani d . 1 . .
H H3 0.0608 0.0560 0.2356 0.103 Uiso calc R 1 . .
C C4 0.12683(16) 0.1660(4) 0.20108(10) 0.0707(8) Uani d . 1 . .
H H4 0.1578 0.1792 0.2320 0.085 Uiso calc R 1 . .
C C5 0.27041(13) 0.4437(4) 0.09888(12) 0.0660(7) Uani d . 1 . .
H H5 0.3020 0.4586 0.1293 0.079 Uiso calc R 1 . .
C C6 0.28130(13) 0.5020(4) 0.05259(13) 0.0733(8) Uani d . 1 . .
H H6 0.3205 0.5572 0.0514 0.088 Uiso calc R 1 . .
C C7 0.23522(14) 0.4824(4) 0.00556(11) 0.0698(8) Uani d . 1 . .
H H7 0.2435 0.5262 -0.0262 0.084 Uiso calc R 1 . .
C C8 0.17902(13) 0.3997(3) 0.00688(9) 0.0568(7) Uani d . 1 . .
H H8 0.1488 0.3852 -0.0244 0.068 Uiso calc R 1 . .
C C9 0.10650(12) 0.2530(3) 0.05781(9) 0.0441(6) Uani d . 1 . .
N N10 0.19775(10) 0.3032(3) 0.14935(8) 0.0539(6) Uani d . 1 . .
C C11 0.09265(12) 0.1981(3) 0.10599(9) 0.0471(6) Uani d . 1 . .
C C12 0.14047(13) 0.2230(3) 0.15271(9) 0.0508(6) Uani d . 1 . .
C C13 0.16483(12) 0.3344(3) 0.05474(9) 0.0475(6) Uani d . 1 . .
C C14 0.21142(11) 0.3595(3) 0.10230(9) 0.0503(6) Uani d . 1 . .
C C15 0.05947(12) 0.2166(3) 0.00717(9) 0.0465(6) Uani d . 1 . .
O O16 0.00735(8) 0.3201(2) 0.00150(6) 0.0547(5) Uani d . 1 . .
O O17 0.06869(8) 0.1103(2) -0.02370(6) 0.0632(5) Uani d . 1 . .
C C18 -0.03879(12) 0.3069(3) -0.04620(9) 0.0463(6) Uani d . 1 . .
C C19 -0.02424(12) 0.3744(3) -0.09170(9) 0.0544(6) Uani d . 1 . .
H H19 0.0161 0.4252 -0.0917 0.065 Uiso calc R 1 . .
C C20 -0.07040(12) 0.3656(3) -0.13730(9) 0.0584(7) Uani d . 1 . .
H H20 -0.0619 0.4093 -0.1690 0.070 Uiso calc R 1 . .
C C21 -0.12898(12) 0.2915(3) -0.13526(10) 0.0573(7) Uani d . 1 . .
C C22 -0.14428(12) 0.2281(3) -0.09000(10) 0.0589(7) Uani d . 1 . .
H H22 -0.1851 0.1800 -0.0900 0.071 Uiso calc R 1 . .
C C23 -0.09828(12) 0.2366(3) -0.04435(10) 0.0541(6) Uani d . 1 . .
H H23 -0.1074 0.1952 -0.0126 0.065 Uiso calc R 1 . .
F F24 -0.17440(7) 0.2840(2) -0.18049(6) 0.0861(5) Uani d . 1 . .
C C25 0.24602(14) 0.3310(4) 0.19848(10) 0.0818(9) Uani d . 1 . .
H H25A 0.2755 0.4207 0.1930 0.123 Uiso calc R 1 . .
H H25B 0.2702 0.2273 0.2079 0.123 Uiso calc R 1 . .
H H25C 0.2238 0.3629 0.2265 0.123 Uiso calc R 1 . .
S S26 0.15240(4) 0.38413(11) 0.35642(3) 0.0719(3) Uani d . 1 . .
O O27 0.15245(13) 0.2321(3) 0.32563(8) 0.1034(8) Uani d . 1 . .
O O28 0.11971(11) 0.3678(3) 0.40094(7) 0.0928(7) Uani d . 1 . .
O O29 0.21189(9) 0.4779(3) 0.36698(9) 0.1031(8) Uani d . 1 . .
C C30 0.09881(15) 0.5223(5) 0.31287(13) 0.0770(9) Uani d . 1 . .
F F31 0.11978(10) 0.5488(3) 0.26795(7) 0.1135(7) Uani d . 1 . .
F F32 0.09350(10) 0.6752(3) 0.33429(9) 0.1138(7) Uani d . 1 . .
F F33 0.03935(9) 0.4604(3) 0.30042(8) 0.1163(7) Uani d . 1 . .

loop_
_atom_site_aniso_label
_atom_site_aniso_U_11
_atom_site_aniso_U_22
_atom_site_aniso_U_33
_atom_site_aniso_U_12
_atom_site_aniso_U_13
_atom_site_aniso_U_23
C1 0.0610(18) 0.0645(16) 0.0525(16) -0.0065(14) 0.0053(13) -0.0087(14)
C2 0.078(2) 0.095(2) 0.071(2) -0.0137(17) 0.0241(18) -0.0010(17)
C3 0.098(3) 0.112(3) 0.0518(18) -0.003(2) 0.0229(18) 0.0057(17)
C4 0.077(2) 0.092(2) 0.0400(16) 0.0092(18) 0.0029(14) -0.0005(15)
C5 0.0481(16) 0.0763(19) 0.0671(19) -0.0031(14) -0.0056(14) -0.0100(16)
C6 0.0557(18) 0.079(2) 0.086(2) -0.0064(16) 0.0130(17) -0.0049(18)
C7 0.0716(19) 0.0736(19) 0.0665(18) -0.0049(16) 0.0190(16) 0.0019(15)
C8 0.0601(17) 0.0600(16) 0.0462(15) -0.0010(14) 0.0000(12) 0.0017(12)
C9 0.0509(15) 0.0377(12) 0.0391(14) 0.0074(11) -0.0028(11) -0.0044(10)
N10 0.0524(14) 0.0609(13) 0.0419(13) 0.0078(11) -0.0074(10) -0.0062(10)
C11 0.0519(15) 0.0430(13) 0.0439(15) 0.0066(12) 0.0026(12) -0.0042(11)
C12 0.0584(17) 0.0512(15) 0.0398(15) 0.0114(13) 0.0017(12) -0.0043(11)
C13 0.0466(15) 0.0447(14) 0.0469(15) 0.0063(12) -0.0016(12) -0.0054(11)
C14 0.0462(15) 0.0529(15) 0.0466(15) 0.0067(12) -0.0045(12) -0.0038(12)
C15 0.0499(15) 0.0449(14) 0.0409(14) 0.0005(12) -0.0011(12) 0.0005(11)
O16 0.0563(10) 0.0565(10) 0.0448(9) 0.0131(9) -0.0070(8) -0.0087(8)
O17 0.0652(12) 0.0623(11) 0.0540(11) 0.0152(9) -0.0090(9) -0.0200(9)
C18 0.0475(15) 0.0457(13) 0.0406(14) 0.0093(12) -0.0047(11) -0.0024(11)
C19 0.0432(14) 0.0631(16) 0.0541(16) -0.0029(12) 0.0016(12) -0.0018(13)
C20 0.0553(17) 0.0742(17) 0.0432(14) 0.0011(14) 0.0027(13) 0.0031(13)
C21 0.0463(16) 0.0646(17) 0.0527(16) 0.0050(13) -0.0116(13) -0.0039(13)
C22 0.0426(15) 0.0630(17) 0.0661(19) -0.0024(13) -0.0027(14) 0.0048(14)
C23 0.0532(16) 0.0524(15) 0.0571(16) 0.0047(13) 0.0111(13) 0.0099(12)
F24 0.0617(10) 0.1201(13) 0.0636(10) -0.0034(9) -0.0210(8) 0.0016(9)
C25 0.0658(19) 0.120(3) 0.0491(16) -0.0003(18) -0.0162(14) -0.0050(16)
S26 0.0683(5) 0.0884(5) 0.0517(4) 0.0159(4) -0.0074(4) -0.0033(4)
O27 0.145(2) 0.0928(16) 0.0634(13) 0.0384(15) -0.0047(13) -0.0118(12)
O28 0.1093(17) 0.1221(18) 0.0467(11) 0.0021(14) 0.0142(11) 0.0038(11)
O29 0.0523(12) 0.138(2) 0.1089(17) 0.0033(13) -0.0110(11) 0.0050(15)
C30 0.069(2) 0.095(3) 0.068(2) 0.0111(18) 0.0138(17) 0.0039(19)
F31 0.1171(15) 0.1541(19) 0.0703(12) 0.0225(13) 0.0202(11) 0.0343(12)
F32 0.1120(16) 0.0935(15) 0.1339(17) 0.0282(12) 0.0182(13) 0.0020(13)
F33 0.0566(11) 0.164(2) 0.1149(15) 0.0014(12) -0.0169(10) 0.0110(14)

loop_
_atom_type_symbol
_atom_type_description
_atom_type_scat_dispersion_real
_atom_type_scat_dispersion_imag
_atom_type_scat_source
C C 0.0033 0.0016 'International Tables Vol C Tables 4.2.6.8 and 6.1.1.4'
H H 0.0000 0.0000 'International Tables Vol C Tables 4.2.6.8 and 6.1.1.4'
O O 0.0106 0.0060 'International Tables Vol C Tables 4.2.6.8 and 6.1.1.4'
S S 0.1246 0.1234 'International Tables Vol C Tables 4.2.6.8 and 6.1.1.4'
F F 0.0171 0.0103 'International Tables Vol C Tables 4.2.6.8 and 6.1.1.4'
N N 0.0061 0.0033 'International Tables Vol C Tables 4.2.6.8 and 6.1.1.4'

loop_
_geom_angle_atom_site_label_1
_geom_angle_atom_site_label_2
_geom_angle_atom_site_label_3
_geom_angle_site_symmetry_1
_geom_angle_site_symmetry_3
_geom_angle
_geom_angle_publ_flag
C2 C1 C11 . . 121.0(2) ?
C2 C1 H1 . . 119.5 ?
C11 C1 H1 . . 119.5 ?
C1 C2 C3 . . 119.5(3) ?
C1 C2 H2 . . 120.3 ?
C3 C2 H2 . . 120.3 ?
C4 C3 C2 . . 122.0(3) ?
C4 C3 H3 . . 119.0 ?
C2 C3 H3 . . 119.0 ?
C3 C4 C12 . . 120.2(3) ?
C3 C4 H4 . . 119.9 ?
C12 C4 H4 . . 119.9 ?
C6 C5 C14 . . 120.8(2) ?
C6 C5 H5 . . 119.6 ?
C14 C5 H5 . . 119.6 ?
C5 C6 C7 . . 121.8(3) ?
C5 C6 H6 . . 119.1 ?
C7 C6 H6 . . 119.1 ?
C8 C7 C6 . . 119.3(3) ?
C8 C7 H7 . . 120.3 ?
C6 C7 H7 . . 120.3 ?
C7 C8 C13 . . 121.5(2) ?
C7 C8 H8 . . 119.3 ?
C13 C8 H8 . . 119.3 ?
C13 C9 C11 . . 121.6(2) ?
C13 C9 C15 . . 118.3(2) ?
C11 C9 C15 . . 120.1(2) ?
C14 N10 C12 . . 122.33(19) ?
C14 N10 C25 . . 119.2(2) ?
C12 N10 C25 . . 118.5(2) ?
C9 C11 C1 . . 122.8(2) ?
C9 C11 C12 . . 118.6(2) ?
C1 C11 C12 . . 118.6(2) ?
N10 C12 C4 . . 121.9(2) ?
N10 C12 C11 . . 119.5(2) ?
C4 C12 C11 . . 118.6(3) ?
C9 C13 C8 . . 123.0(2) ?
C9 C13 C14 . . 118.5(2) ?
C8 C13 C14 . . 118.4(2) ?
N10 C14 C5 . . 122.3(2) ?
N10 C14 C13 . . 119.5(2) ?
C5 C14 C13 . . 118.1(2) ?
O17 C15 O16 . . 125.4(2) ?
O17 C15 C9 . . 123.3(2) ?
O16 C15 C9 . . 111.3(2) ?
C15 O16 C18 . . 117.11(17) ?
C23 C18 C19 . . 122.3(2) ?
C23 C18 O16 . . 118.3(2) ?
C19 C18 O16 . . 119.3(2) ?
C18 C19 C20 . . 118.5(2) ?
C18 C19 H19 . . 120.7 ?
C20 C19 H19 . . 120.7 ?
C21 C20 C19 . . 118.6(2) ?
C21 C20 H20 . . 120.7 ?
C19 C20 H20 . . 120.7 ?
F24 C21 C22 . . 118.7(2) ?
F24 C21 C20 . . 118.2(2) ?
C22 C21 C20 . . 123.1(2) ?
C21 C22 C23 . . 118.4(2) ?
C21 C22 H22 . . 120.8 ?
C23 C22 H22 . . 120.8 ?
C18 C23 C22 . . 118.9(2) ?
C18 C23 H23 . . 120.5 ?
C22 C23 H23 . . 120.5 ?
N10 C25 H25A . . 109.5 ?
N10 C25 H25B . . 109.5 ?
H25A C25 H25B . . 109.5 ?
N10 C25 H25C . . 109.5 ?
H25A C25 H25C . . 109.5 ?
H25B C25 H25C . . 109.5 ?
O29 S26 O27 . . 116.26(16) ?
O29 S26 O28 . . 114.84(13) ?
O27 S26 O28 . . 114.55(15) ?
O29 S26 C30 . . 103.21(15) ?
O27 S26 C30 . . 102.78(15) ?
O28 S26 C30 . . 102.50(14) ?
F33 C30 F31 . . 107.3(2) ?
F33 C30 F32 . . 106.4(3) ?
F31 C30 F32 . . 106.7(3) ?
F33 C30 S26 . . 112.4(2) ?
F31 C30 S26 . . 111.7(2) ?
F32 C30 S26 . . 112.0(2) ?

loop_
_geom_bond_atom_site_label_1
_geom_bond_atom_site_label_2
_geom_bond_site_symmetry_2
_geom_bond_distance
_geom_bond_publ_flag
C1 C2 . 1.340(4) ?
C1 C11 . 1.415(3) ?
C1 H1 . 0.9300 ?
C2 C3 . 1.398(4) ?
C2 H2 . 0.9300 ?
C3 C4 . 1.344(4) ?
C3 H3 . 0.9300 ?
C4 C12 . 1.399(4) ?
C4 H4 . 0.9300 ?
C5 C6 . 1.332(4) ?
C5 C14 . 1.412(4) ?
C5 H5 . 0.9300 ?
C6 C7 . 1.403(4) ?
C6 H6 . 0.9300 ?
C7 C8 . 1.344(3) ?
C7 H7 . 0.9300 ?
C8 C13 . 1.413(3) ?
C8 H8 . 0.9300 ?
C9 C13 . 1.388(3) ?
C9 C11 . 1.391(3) ?
C9 C15 . 1.501(3) ?
N10 C14 . 1.366(3) ?
N10 C12 . 1.366(3) ?
N10 C25 . 1.474(3) ?
C11 C12 . 1.421(3) ?
C13 C14 . 1.423(3) ?
C15 O17 . 1.188(3) ?
C15 O16 . 1.340(3) ?
O16 C18 . 1.412(3) ?
C18 C23 . 1.366(3) ?
C18 C19 . 1.368(3) ?
C19 C20 . 1.370(3) ?
C19 H19 . 0.9300 ?
C20 C21 . 1.362(4) ?
C20 H20 . 0.9300 ?
C21 F24 . 1.355(3) ?
C21 C22 . 1.356(3) ?
C22 C23 . 1.369(3) ?
C22 H22 . 0.9300 ?
C23 H23 . 0.9300 ?
C25 H25A . 0.9600 ?
C25 H25B . 0.9600 ?
C25 H25C . 0.9600 ?
S26 O29 . 1.422(2) ?
S26 O27 . 1.427(2) ?
S26 O28 . 1.444(2) ?
S26 C30 . 1.787(3) ?
C30 F33 . 1.313(3) ?
C30 F31 . 1.325(3) ?
C30 F32 . 1.328(4) ?

loop_
_geom_hbond_atom_site_label_D
_geom_hbond_atom_site_label_H
_geom_hbond_atom_site_label_A
_geom_hbond_site_symmetry_D
_geom_hbond_site_symmetry_H
_geom_hbond_site_symmetry_A
_geom_hbond_distance_DH
_geom_hbond_distance_HA
_geom_hbond_distance_DA
_geom_hbond_angle_DHA
_geom_hbond_publ_flag
C1 H1 O17 1_555 1_555 3_555 0.93 2.49 3.299(3) 146 y
C4 H4 O27 1_555 1_555 1_555 0.93 2.46 3.185(3) 134 y
C5 H5 O27 1_555 1_555 6_555 0.93 2.53 3.200(4) 130 y
C22 H22 O29 1_555 1_555 8_454 0.93 2.54 3.399(3) 153 y

loop_
_geom_torsion_atom_site_label_1
_geom_torsion_atom_site_label_2
_geom_torsion_atom_site_label_3
_geom_torsion_atom_site_label_4
_geom_torsion_site_symmetry_1
_geom_torsion_site_symmetry_2
_geom_torsion_site_symmetry_3
_geom_torsion_site_symmetry_4
_geom_torsion
_geom_torsion_publ_flag
C11 C1 C2 C3 . . . . -0.9(4) ?
C1 C2 C3 C4 . . . . 0.7(5) ?
C2 C3 C4 C12 . . . . 0.4(5) ?
C14 C5 C6 C7 . . . . -0.1(4) ?
C5 C6 C7 C8 . . . . -1.3(4) ?
C6 C7 C8 C13 . . . . 1.1(4) ?
C13 C9 C11 C1 . . . . 178.1(2) ?
C15 C9 C11 C1 . . . . -5.2(3) ?
C13 C9 C11 C12 . . . . -1.5(3) ?
C15 C9 C11 C12 . . . . 175.2(2) ?
C2 C1 C11 C9 . . . . -179.6(2) ?
C2 C1 C11 C12 . . . . 0.0(4) ?
C14 N10 C12 C4 . . . . -179.9(2) ?
C25 N10 C12 C4 . . . . -0.5(4) ?
C14 N10 C12 C11 . . . . -0.7(3) ?
C25 N10 C12 C11 . . . . 178.7(2) ?
C3 C4 C12 N10 . . . . 177.9(3) ?
C3 C4 C12 C11 . . . . -1.3(4) ?
C9 C11 C12 N10 . . . . 1.5(3) ?
C1 C11 C12 N10 . . . . -178.2(2) ?
C9 C11 C12 C4 . . . . -179.3(2) ?
C1 C11 C12 C4 . . . . 1.1(3) ?
C11 C9 C13 C8 . . . . -176.6(2) ?
C15 C9 C13 C8 . . . . 6.6(3) ?
C11 C9 C13 C14 . . . . 0.8(3) ?
C15 C9 C13 C14 . . . . -176.0(2) ?
C7 C8 C13 C9 . . . . 178.0(2) ?
C7 C8 C13 C14 . . . . 0.6(4) ?
C12 N10 C14 C5 . . . . 179.4(2) ?
C25 N10 C14 C5 . . . . 0.1(4) ?
C12 N10 C14 C13 . . . . -0.1(3) ?
C25 N10 C14 C13 . . . . -179.5(2) ?
C6 C5 C14 N10 . . . . -177.8(2) ?
C6 C5 C14 C13 . . . . 1.7(4) ?
C9 C13 C14 N10 . . . . 0.1(3) ?
C8 C13 C14 N10 . . . . 177.6(2) ?
C9 C13 C14 C5 . . . . -179.5(2) ?
C8 C13 C14 C5 . . . . -2.0(3) ?
C13 C9 C15 O17 . . . . 71.6(3) ?
C11 C9 C15 O17 . . . . -105.2(3) ?
C13 C9 C15 O16 . . . . -107.5(2) ?
C11 C9 C15 O16 . . . . 75.7(3) ?
O17 C15 O16 C18 . . . . -3.1(4) ?
C9 C15 O16 C18 . . . . 175.98(19) ?
C15 O16 C18 C23 . . . . 109.5(2) ?
C15 O16 C18 C19 . . . . -74.8(3) ?
C23 C18 C19 C20 . . . . -2.3(4) ?
O16 C18 C19 C20 . . . . -177.8(2) ?
C18 C19 C20 C21 . . . . 0.6(4) ?
C19 C20 C21 F24 . . . . 179.8(2) ?
C19 C20 C21 C22 . . . . 1.0(4) ?
F24 C21 C22 C23 . . . . -179.8(2) ?
C20 C21 C22 C23 . . . . -1.1(4) ?
C19 C18 C23 C22 . . . . 2.3(4) ?
O16 C18 C23 C22 . . . . 177.9(2) ?
C21 C22 C23 C18 . . . . -0.6(4) ?
O29 S26 C30 F33 . . . . -176.9(2) ?
O27 S26 C30 F33 . . . . 61.8(3) ?
O28 S26 C30 F33 . . . . -57.3(3) ?
O29 S26 C30 F31 . . . . 62.5(3) ?
O27 S26 C30 F31 . . . . -58.8(3) ?
O28 S26 C30 F31 . . . . -177.9(2) ?
O29 S26 C30 F32 . . . . -57.1(3) ?
O27 S26 C30 F32 . . . . -178.4(2) ?
O28 S26 C30 F32 . . . . 62.5(3) ?

loop_
_cod_related_entry_id
_cod_related_entry_database
_cod_related_entry_code
1 ChemSpider 13960580
